data_2014428
loop_
_publ_author_name
'Xin-Yi Cao'
'Jian Zhang'
'Yao Kang'
'Jian-Kai Cheng'
'Yuan-Gen Yao'

_publ_section_title
Poly[[bis(pyridine-\k<i>N</i>)copper(II)]-\m~3~-5-hydroxyisophthalato-\k^3^<i>O</i>:<i>O</i>':<i>O</i>'']
_journal_issue 12
_journal_name_full 'Acta Crystallographica Section C'
_journal_page_first m654
_journal_page_last m656
_journal_paper_doi 10.1107/S0108270104027660
_journal_volume 60
_journal_year 2004
_chemical_formula_iupac '[Cu (C8 H4 O5) (C5 H5 N)2]'
_chemical_formula_moiety 'C18 H14 Cu N2 O5'
_chemical_formula_sum 'C18 H14 Cu N2 O5'
_chemical_formula_weight 401.85
_chemical_name_systematic
;
Poly[[bis(pyridine-\kN)copper(II)]-\m~3~-5-hydroxyisophthalato-k^3^O:O':O'']
;
_space_group_IT_number 14
_symmetry_cell_setting monoclinic
_symmetry_space_group_name_Hall '-P 2yn'
_symmetry_space_group_name_H-M 'P 1 21/n 1'
_atom_sites_solution_hydrogens geom
_atom_sites_solution_primary direct
_atom_sites_solution_secondary difmap
_audit_creation_method SHELXL-97
_cell_angle_alpha 90.00
_cell_angle_beta 102.415(2)
_cell_angle_gamma 90.00
_cell_formula_units_Z 4
_cell_length_a 10.1055(9)
_cell_length_b 11.6854(11)
_cell_length_c 15.7236(14)
_cell_measurement_reflns_used 2698
_cell_measurement_temperature 293(2)
_cell_measurement_theta_max 25.06
_cell_measurement_theta_min 2.65
_cell_volume 1813.3(3)
_computing_cell_refinement 'SMART and SAINT (Siemens,1994)'
_computing_data_collection 'SMART (Siemens, 1996)'
_computing_data_reduction 'XPREP in SHELXTL (Siemens, 1994)'
_computing_molecular_graphics SHELXTL
_computing_publication_material SHELXTL
_computing_structure_refinement SHELXTL
_computing_structure_solution SHELXTL
_diffrn_ambient_temperature 293(2)
_diffrn_measured_fraction_theta_full 0.986
_diffrn_measured_fraction_theta_max 0.986
_diffrn_measurement_device_type 'Siemens SMART CCD area-detector'
_diffrn_measurement_method '\f and \w scans'
_diffrn_radiation_monochromator graphite
_diffrn_radiation_source 'fine-focus sealed tube'
_diffrn_radiation_type MoK\a
_diffrn_radiation_wavelength 0.71073
_diffrn_reflns_av_R_equivalents 0.0476
_diffrn_reflns_av_sigmaI/netI 0.0570
_diffrn_reflns_limit_h_max 7
_diffrn_reflns_limit_h_min -12
_diffrn_reflns_limit_k_max 12
_diffrn_reflns_limit_k_min -13
_diffrn_reflns_limit_l_max 16
_diffrn_reflns_limit_l_min -18
_diffrn_reflns_number 5825
_diffrn_reflns_theta_full 25.06
_diffrn_reflns_theta_max 25.06
_diffrn_reflns_theta_min 2.65
_diffrn_standards_decay_% 0
_diffrn_standards_interval_count 0
_diffrn_standards_number 0
_exptl_absorpt_coefficient_mu 1.235
_exptl_absorpt_correction_T_max 1.0000
_exptl_absorpt_correction_T_min .8022
_exptl_absorpt_correction_type empirical
_exptl_absorpt_process_details '(SADABS; Sheldrick, 1996)'
_exptl_crystal_colour green
_exptl_crystal_density_diffrn 1.472
_exptl_crystal_density_method 'not measured'
_exptl_crystal_description Prism
_exptl_crystal_F_000 820
_exptl_crystal_size_max 0.4000
_exptl_crystal_size_mid 0.3000
_exptl_crystal_size_min 0.2000
_refine_diff_density_max 0.723
_refine_diff_density_min -0.448
_refine_ls_extinction_method none
_refine_ls_goodness_of_fit_ref 1.067
_refine_ls_hydrogen_treatment constr
_refine_ls_matrix_type full
_refine_ls_number_parameters 235
_refine_ls_number_reflns 3159
_refine_ls_number_restraints 0
_refine_ls_restrained_S_all 1.067
_refine_ls_R_factor_gt 0.0712
_refine_ls_shift/su_max 0.000
_refine_ls_shift/su_mean 0.000
_refine_ls_structure_factor_coef Fsqd
_refine_ls_weighting_details 'calc w=1/[\s^2^(Fo^2^)+(0.0665P)^2^+13.3127P] where P=(Fo^2^+2Fc^2^)/3'
_refine_ls_weighting_scheme calc
_refine_ls_wR_factor_gt 0.1699
_refine_ls_wR_factor_ref 0.1924
_reflns_number_gt 2455
_reflns_number_total 3159
_reflns_threshold_expression I>2\s(I)
_cod_data_source_file av1213.cif
_cod_data_source_block I
_cod_depositor_comments
;
The following automatic conversions were performed:
'_symmetry_cell_setting' value 'Monoclinic' changed to 'monoclinic'
according to '/home/saulius/struct/CIF-dictionaries/cif_core.dic'
dictionary named 'cif_core.dic' version 2.4.1 from 2010-06-29.

Automatic conversion script
Id: cif_fix_enum 1527 2010-12-29 10:47:43Z saulius 

The following automatic conversions were performed:

'_symmetry_cell_setting' value 'Monoclinic' changed to 'monoclinic'
according to /home/saulius/struct/CIF-dictionaries/cif_core.dic
dictionary named 'cif_core.dic' version 2.4.1 from 2010-06-29.

Automatic conversion script
Id: cif_fix_values 1715 2011-07-08 13:25:40Z adriana 
;
_cod_original_sg_symbol_H-M 'P 21/n'
_cod_database_code 2014428
_cod_database_fobs_code 2014428

loop_
_symmetry_equiv_pos_as_xyz
'x, y, z'
'-x+1/2, y+1/2, -z+1/2'
'-x, -y, -z'
'x-1/2, -y-1/2, z-1/2'

loop_
_atom_site_label
_atom_site_fract_x
_atom_site_fract_y
_atom_site_fract_z
_atom_site_U_iso_or_equiv
_atom_site_adp_type
_atom_site_calc_flag
_atom_site_refinement_flags
_atom_site_occupancy
_atom_site_disorder_assembly
_atom_site_disorder_group
_atom_site_type_symbol
Cu 0.09424(8) 0.88890(7) 0.41120(5) 0.0275(3) Uani d . 1 . . Cu
O1 -0.0428(6) 0.9264(4) 0.5842(3) 0.0426(13) Uani d . 1 . . O
O2 -0.0081(5) 0.8052(4) 0.4821(3) 0.0403(13) Uani d . 1 . . O
O3 -0.2848(6) 0.7777(4) 0.8109(3) 0.0491(15) Uani d . 1 . . O
O4 -0.2951(5) 0.5890(4) 0.8247(3) 0.0324(11) Uani d . 1 . . O
O5 -0.1504(7) 0.4234(4) 0.5667(4) 0.066(2) Uani d . 1 . . O
H5A -0.1689 0.3762 0.6009 0.099 Uiso calc R 1 . . H
N1 -0.0665(6) 0.8727(5) 0.3077(4) 0.0384(14) Uani d . 1 . . N
N2 0.2626(6) 0.8984(5) 0.5066(4) 0.0392(14) Uani d . 1 . . N
C1 0.2775(9) 0.9739(8) 0.5710(5) 0.053(2) Uani d . 1 . . C
H1 0.2047 1.0210 0.5746 0.063 Uiso calc R 1 . . H
C2 0.3979(11) 0.9856(10) 0.6335(7) 0.078(3) Uani d . 1 . . C
H2 0.4045 1.0392 0.6780 0.093 Uiso calc R 1 . . H
C3 0.5041(12) 0.9185(11) 0.6289(7) 0.086(4) Uani d . 1 . . C
H3 0.5854 0.9262 0.6695 0.103 Uiso calc R 1 . . H
C4 0.4919(10) 0.8392(13) 0.5643(7) 0.091(4) Uani d . 1 . . C
H4 0.5641 0.7917 0.5601 0.110 Uiso calc R 1 . . H
C5 0.3691(9) 0.8310(9) 0.5048(6) 0.062(2) Uani d . 1 . . C
H5B 0.3603 0.7757 0.4614 0.074 Uiso calc R 1 . . H
C6 -0.1486(9) 0.7812(8) 0.2959(6) 0.057(2) Uani d . 1 . . C
H6 -0.1390 0.7263 0.3397 0.068 Uiso calc R 1 . . H
C7 -0.2475(11) 0.7659(11) 0.2204(7) 0.079(3) Uani d . 1 . . C
H7 -0.3042 0.7024 0.2145 0.095 Uiso calc R 1 . . H
C8 -0.2610(10) 0.8450(10) 0.1545(7) 0.071(3) Uani d . 1 . . C
H8 -0.3250 0.8347 0.1029 0.086 Uiso calc R 1 . . H
C9 -0.1785(10) 0.9393(10) 0.1661(6) 0.070(3) Uani d . 1 . . C
H9 -0.1867 0.9951 0.1231 0.084 Uiso calc R 1 . . H
C10 -0.0826(8) 0.9498(7) 0.2435(5) 0.051(2) Uani d . 1 . . C
H10 -0.0265 1.0137 0.2510 0.061 Uiso calc R 1 . . H
C11 -0.2112(7) 0.6609(6) 0.7066(4) 0.0294(15) Uani d . 1 . . C
C12 -0.1606(6) 0.7516(6) 0.6663(4) 0.0273(14) Uani d . 1 . . C
H12 -0.1605 0.8251 0.6890 0.033 Uiso calc R 1 . . H
C13 -0.1101(7) 0.7328(6) 0.5920(4) 0.0292(14) Uani d . 1 . . C
C14 -0.1090(7) 0.6229(6) 0.5590(5) 0.0366(17) Uani d . 1 . . C
H14 -0.0756 0.6103 0.5091 0.044 Uiso calc R 1 . . H
C15 -0.1572(8) 0.5315(6) 0.5998(5) 0.0388(18) Uani d . 1 . . C
C16 -0.2099(7) 0.5519(6) 0.6728(5) 0.0359(16) Uani d . 1 . . C
H16 -0.2449 0.4913 0.6994 0.043 Uiso calc R 1 . . H
C17 -0.2675(7) 0.6793(6) 0.7876(4) 0.0307(15) Uani d . 1 . . C
C18 -0.0490(6) 0.8317(6) 0.5502(4) 0.0261(14) Uani d . 1 . . C

loop_
_atom_site_aniso_label
_atom_site_aniso_U_11
_atom_site_aniso_U_22
_atom_site_aniso_U_33
_atom_site_aniso_U_12
_atom_site_aniso_U_13
_atom_site_aniso_U_23
Cu 0.0350(5) 0.0274(4) 0.0250(4) -0.0018(4) 0.0171(3) 0.0002(4)
O1 0.068(4) 0.026(3) 0.042(3) -0.006(2) 0.031(3) -0.001(2)
O2 0.064(3) 0.031(3) 0.036(3) -0.007(2) 0.035(3) 0.000(2)
O3 0.087(4) 0.025(3) 0.047(3) 0.005(3) 0.041(3) -0.001(2)
O4 0.038(3) 0.033(3) 0.033(2) 0.003(2) 0.022(2) 0.005(2)
O5 0.130(6) 0.025(3) 0.063(4) -0.016(3) 0.065(4) -0.010(3)
N1 0.038(3) 0.038(3) 0.041(3) 0.001(3) 0.013(3) -0.002(3)
N2 0.048(4) 0.041(4) 0.033(3) 0.007(3) 0.017(3) 0.001(3)
C1 0.053(5) 0.063(6) 0.040(4) 0.003(4) 0.006(4) -0.008(4)
C2 0.076(7) 0.084(8) 0.063(6) 0.010(6) -0.005(5) -0.029(6)
C3 0.071(7) 0.107(10) 0.065(7) 0.009(7) -0.016(6) -0.015(7)
C4 0.040(6) 0.153(12) 0.071(7) 0.030(7) -0.008(5) 0.004(8)
C5 0.059(6) 0.070(6) 0.053(5) 0.014(5) 0.005(4) -0.011(5)
C6 0.064(6) 0.059(6) 0.052(5) -0.019(5) 0.020(4) -0.010(4)
C7 0.077(7) 0.094(9) 0.068(7) -0.035(6) 0.017(6) -0.023(6)
C8 0.051(6) 0.098(8) 0.059(6) -0.012(6) -0.003(5) -0.016(6)
C9 0.060(6) 0.090(8) 0.052(5) -0.002(6) -0.003(5) 0.001(5)
C10 0.050(5) 0.047(5) 0.051(5) -0.006(4) 0.001(4) 0.006(4)
C11 0.042(4) 0.027(3) 0.025(3) 0.004(3) 0.021(3) 0.004(3)
C12 0.029(3) 0.030(3) 0.025(3) -0.001(3) 0.009(3) -0.002(3)
C13 0.033(4) 0.029(3) 0.030(3) 0.000(3) 0.016(3) 0.000(3)
C14 0.052(4) 0.032(4) 0.033(4) -0.003(3) 0.025(3) 0.000(3)
C15 0.066(5) 0.021(3) 0.038(4) -0.006(3) 0.029(4) -0.005(3)
C16 0.047(4) 0.029(4) 0.038(4) 0.001(3) 0.021(3) 0.000(3)
C17 0.038(4) 0.029(4) 0.030(3) 0.004(3) 0.020(3) 0.005(3)
C18 0.028(3) 0.028(4) 0.024(3) 0.000(3) 0.010(3) 0.003(3)

loop_
_atom_type_symbol
_atom_type_description
_atom_type_scat_dispersion_real
_atom_type_scat_dispersion_imag
_atom_type_scat_source
C C 0.0033 0.0016 'International Tables Vol C Tables 4.2.6.8 and 6.1.1.4'
H H 0.0000 0.0000 'International Tables Vol C Tables 4.2.6.8 and 6.1.1.4'
N N 0.0061 0.0033 'International Tables Vol C Tables 4.2.6.8 and 6.1.1.4'
O O 0.0106 0.0060 'International Tables Vol C Tables 4.2.6.8 and 6.1.1.4'
Cu Cu 0.3201 1.2651 'International Tables Vol C Tables 4.2.6.8 and 6.1.1.4'

loop_
_geom_angle_atom_site_label_1
_geom_angle_atom_site_label_2
_geom_angle_atom_site_label_3
_geom_angle_site_symmetry_1
_geom_angle_site_symmetry_3
_geom_angle
_geom_angle_publ_flag
O2 Cu O4 . 4_675 157.2(2) yes
O2 Cu N2 . . 94.0(2) yes
O4 Cu N2 4_675 . 89.6(2) yes
O2 Cu N1 . . 88.9(2) yes
O4 Cu N1 4_675 . 86.2(2) yes
N2 Cu N1 . . 175.0(2) yes
O2 Cu O1 . 3_576 108.26(19) yes
O4 Cu O1 4_675 3_576 93.81(18) yes
N2 Cu O1 . 3_576 95.1(2) yes
N1 Cu O1 . 3_576 88.0(2) yes
C18 O1 Cu1 . 3_576 154.2(5) no
C18 O2 Cu1 . . 132.4(5) no
C17 O4 Cu1 . 4_576 115.2(4) no
C15 O5 H5A . . 109.5 no
C10 N1 C6 . . 117.5(7) no
C10 N1 Cu1 . . 119.0(5) no
C6 N1 Cu1 . . 123.0(6) no
C1 N2 C5 . . 116.5(7) no
C1 N2 Cu1 . . 122.9(6) no
C5 N2 Cu1 . . 120.5(6) no
N2 C1 C2 . . 122.7(8) no
N2 C1 H1 . . 118.6 no
C2 C1 H1 . . 118.6 no
C3 C2 C1 . . 119.3(9) no
C3 C2 H2 . . 120.4 no
C1 C2 H2 . . 120.4 no
C2 C3 C4 . . 119.5(10) no
C2 C3 H3 . . 120.2 no
C4 C3 H3 . . 120.2 no
C3 C4 C5 . . 118.3(10) no
C3 C4 H4 . . 120.8 no
C5 C4 H4 . . 120.8 no
N2 C5 C4 . . 123.5(9) no
N2 C5 H5B . . 118.2 no
C4 C5 H5B . . 118.2 no
N1 C6 C7 . . 122.0(9) no
N1 C6 H6 . . 119.0 no
C7 C6 H6 . . 119.0 no
C8 C7 C6 . . 119.7(10) no
C8 C7 H7 . . 120.2 no
C6 C7 H7 . . 120.2 no
C9 C8 C7 . . 118.8(9) no
C9 C8 H8 . . 120.6 no
C7 C8 H8 . . 120.6 no
C8 C9 C10 . . 118.5(10) no
C8 C9 H9 . . 120.7 no
C10 C9 H9 . . 120.7 no
N1 C10 C9 . . 123.5(9) no
N1 C10 H10 . . 118.3 no
C9 C10 H10 . . 118.3 no
C16 C11 C12 . . 119.6(6) no
C16 C11 C17 . . 119.3(6) no
C12 C11 C17 . . 121.1(6) no
C11 C12 C13 . . 120.1(6) no
C11 C12 H12 . . 120.0 no
C13 C12 H12 . . 120.0 no
C14 C13 C12 . . 119.7(6) no
C14 C13 C18 . . 120.3(5) no
C12 C13 C18 . . 119.9(6) no
C13 C14 C15 . . 120.5(6) no
C13 C14 H14 . . 119.7 no
C15 C14 H14 . . 119.7 no
O5 C15 C16 . . 122.1(6) no
O5 C15 C14 . . 118.8(6) no
C16 C15 C14 . . 119.2(6) no
C11 C16 C15 . . 120.9(6) no
C11 C16 H16 . . 119.6 no
C15 C16 H16 . . 119.6 no
O3 C17 O4 . . 125.6(6) no
O3 C17 C11 . . 119.1(6) no
O4 C17 C11 . . 115.4(6) no
O1 C18 O2 . . 126.6(6) no
O1 C18 C13 . . 118.9(5) no
O2 C18 C13 . . 114.5(6) no

loop_
_geom_bond_atom_site_label_1
_geom_bond_atom_site_label_2
_geom_bond_site_symmetry_2
_geom_bond_distance
_geom_bond_publ_flag
Cu O2 . 1.941(4) yes
Cu O4 4_675 1.955(4) yes
Cu N2 . 2.014(6) yes
Cu N1 . 2.046(6) yes
Cu O1 3_576 2.225(5) yes
O1 C18 . 1.225(8) no
O1 Cu1 3_576 2.225(5) no
O2 C18 . 1.265(7) no
O3 C17 . 1.231(8) no
O4 C17 . 1.266(8) no
O4 Cu1 4_576 1.955(4) no
O5 C15 . 1.374(8) no
O5 H5A . 0.8200 no
N1 C10 . 1.337(10) no
N1 C6 . 1.342(10) no
N2 C1 . 1.328(10) no
N2 C5 . 1.338(11) no
C1 C2 . 1.397(12) no
C1 H1 . 0.9300 no
C2 C3 . 1.344(15) no
C2 H2 . 0.9300 no
C3 C4 . 1.360(16) no
C3 H3 . 0.9300 no
C4 C5 . 1.387(13) no
C4 H4 . 0.9300 no
C5 H5B . 0.9300 no
C6 C7 . 1.389(13) no
C6 H6 . 0.9300 no
C7 C8 . 1.374(15) no
C7 H7 . 0.9300 no
C8 C9 . 1.371(15) no
C8 H8 . 0.9300 no
C9 C10 . 1.389(12) no
C9 H9 . 0.9300 no
C10 H10 . 0.9300 no
C11 C16 . 1.382(10) no
C11 C12 . 1.388(9) no
C11 C17 . 1.518(8) no
C12 C13 . 1.388(9) no
C12 H12 . 0.9300 no
C13 C14 . 1.386(9) no
C13 C18 . 1.525(9) no
C14 C15 . 1.387(9) no
C14 H14 . 0.9300 no
C15 C16 . 1.386(9) no
C16 H16 . 0.9300 no
